data_7121445
loop_
_publ_author_name
'Nguyen, Tu N.'
'Capano, Gloria'
'G\/ladysiak, Andrzej'
'Ebrahim, Fatmah Mish'
'Eliseeva, Svetlana V.'
'Chidambaram, Arunraj'
'Valizadeh, Bardiya'
'Petoud, St\'ephane'
'Smit, Berend'
'Stylianou, Kyriakos C.'

_publ_section_title
;
 Lanthanide-based near-infrared emitting metal-organic frameworks with
 tunable excitation wavelengths and high quantum yields.
;
_journal_issue 50
_journal_name_full 'Chemical communications (Cambridge, England)'
_journal_page_first 6816
_journal_page_last 6819
_journal_paper_doi 10.1039/c8cc01294f
_journal_volume 54
_journal_year 2018
_chemical_formula_moiety 'C39 H24 N3 O6 Yb, 2(C3 H7 N O), H2 O'
_chemical_formula_sum 'C45 H40 N5 O9 Yb'
_chemical_formula_weight 967.86
_space_group_crystal_system monoclinic
_space_group_IT_number 14
_space_group_name_Hall '-P 2ybc'
_space_group_name_H-M_alt 'P 1 21/c 1'
_symmetry_space_group_name_Hall '-P 2ybc'
_symmetry_space_group_name_H-M 'P 1 21/c 1'
_atom_sites_solution_hydrogens mixed
_atom_sites_solution_primary dual
_audit_creation_date 2017-09-21
_audit_creation_method
;
Olex2 1.2
(compiled 2017.08.10 svn.r3458 for OlexSys, GUI svn.r5381)
;
_audit_update_record
;
2018-02-12 deposited with the CCDC.
2018-03-26 downloaded from the CCDC.
;
_cell_angle_alpha 90
_cell_angle_beta 96.2130(10)
_cell_angle_gamma 90
_cell_formula_units_Z 4
_cell_length_a 10.16010(10)
_cell_length_b 17.58130(10)
_cell_length_c 22.5318(3)
_cell_measurement_reflns_used 7893
_cell_measurement_temperature 100.0
_cell_measurement_theta_max 25.6560
_cell_measurement_theta_min 1.4930
_cell_volume 4001.17(7)
_computing_cell_refinement 'CrysAlisPro 1.171.38.43 (Rigaku OD, 2015)'
_computing_data_collection 'CrysAlisPro 1.171.38.43 (Rigaku OD, 2015)'
_computing_data_reduction 'CrysAlisPro 1.171.38.43 (Rigaku OD, 2015)'
_computing_molecular_graphics 'Olex2 (Dolomanov et al., 2009)'
_computing_publication_material 'Olex2 (Dolomanov et al., 2009)'
_computing_structure_refinement 'ShelXL (Sheldrick, 2015)'
_computing_structure_solution 'ShelXT (Sheldrick, 2015)'
_diffrn_ambient_temperature 100.0
_diffrn_detector 'CCD plate'
_diffrn_measured_fraction_theta_full 0.759
_diffrn_measured_fraction_theta_max 0.759
_diffrn_measurement_details
;
List of Runs (angles in degrees, time in seconds):

  # Type    Start    End  Width  t~exp~   \w     \q     \k     \f   Frames
#--------------------------------------------------------------------------
  1  \w      0.00 360.00   1.00    1.00    --    0.00   0.00   0.00  360
;
_diffrn_measurement_device 'abstract diffractometer'
_diffrn_measurement_device_type PILATUS@SNBL
_diffrn_measurement_method '\w scans'
_diffrn_orient_matrix_type 'CrysAlisPro convention (1999,Acta A55,543-557)'
_diffrn_orient_matrix_UB_11 -0.0107678000
_diffrn_orient_matrix_UB_12 0.0233246000
_diffrn_orient_matrix_UB_13 -0.0264515000
_diffrn_orient_matrix_UB_21 0.0563660000
_diffrn_orient_matrix_UB_22 0.0231174000
_diffrn_orient_matrix_UB_23 0.0107040000
_diffrn_orient_matrix_UB_31 0.0426022000
_diffrn_orient_matrix_UB_32 -0.0246447000
_diffrn_orient_matrix_UB_33 -0.0149596000
_diffrn_radiation_monochromator synchrotron
_diffrn_radiation_probe x-ray
_diffrn_radiation_type synchrotron
_diffrn_radiation_wavelength 0.72179
_diffrn_reflns_av_R_equivalents 0.0172
_diffrn_reflns_av_unetI/netI 0.0183
_diffrn_reflns_Laue_measured_fraction_full 0.759
_diffrn_reflns_Laue_measured_fraction_max 0.759
_diffrn_reflns_limit_h_max 11
_diffrn_reflns_limit_h_min -11
_diffrn_reflns_limit_k_max 20
_diffrn_reflns_limit_k_min -20
_diffrn_reflns_limit_l_max 26
_diffrn_reflns_limit_l_min -26
_diffrn_reflns_number 14648
_diffrn_reflns_point_group_measured_fraction_full 0.759
_diffrn_reflns_point_group_measured_fraction_max 0.759
_diffrn_reflns_theta_full 25.643
_diffrn_reflns_theta_max 25.643
_diffrn_reflns_theta_min 1.495
_diffrn_source synchrotron
_exptl_absorpt_coefficient_mu 2.487
_exptl_absorpt_correction_T_max 1.00000
_exptl_absorpt_correction_T_min 0.75075
_exptl_absorpt_correction_type multi-scan
_exptl_absorpt_process_details
;
CrysAlisPro 1.171.38.43 (Rigaku Oxford Diffraction, 2015)
Empirical absorption correction using spherical harmonics,
 implemented in SCALE3 ABSPACK scaling algorithm.
;
_exptl_crystal_colour yellow
_exptl_crystal_colour_primary yellow
_exptl_crystal_density_diffrn 1.607
_exptl_crystal_description block
_exptl_crystal_F_000 1948
_exptl_crystal_size_max 0.09
_exptl_crystal_size_mid 0.07
_exptl_crystal_size_min 0.03
_refine_diff_density_max 1.624
_refine_diff_density_min -1.885
_refine_diff_density_rms 0.116
_refine_ls_extinction_method none
_refine_ls_goodness_of_fit_ref 1.065
_refine_ls_hydrogen_treatment mixed
_refine_ls_matrix_type full
_refine_ls_number_parameters 510
_refine_ls_number_reflns 5477
_refine_ls_number_restraints 4
_refine_ls_restrained_S_all 1.064
_refine_ls_R_factor_all 0.0383
_refine_ls_R_factor_gt 0.0375
_refine_ls_shift/su_max 0.002
_refine_ls_shift/su_mean 0.000
_refine_ls_structure_factor_coef Fsqd
_refine_ls_weighting_details 'w=1/[\s^2^(Fo^2^)+(0.0652P)^2^+13.3300P] where P=(Fo^2^+2Fc^2^)/3'
_refine_ls_weighting_scheme calc
_refine_ls_wR_factor_gt 0.1008
_refine_ls_wR_factor_ref 0.1017
_reflns_Friedel_coverage 0.000
_reflns_number_gt 5303
_reflns_number_total 5477
_reflns_threshold_expression 'I > 2\s(I)'
_cod_data_source_file c8cc01294f2.cif
_cod_data_source_block SION-100-NH2
_cod_depositor_comments 'Adding full bibliography for 7121444--7121445.cif.'
_cod_database_code 7121445
_shelx_shelxl_version_number 2014/7
_shelx_space_group_comment
;
The symmetry employed for this shelxl refinement is uniquely defined
by the following loop, which should always be used as a source of
symmetry information in preference to the above space-group names.
They are only intended as comments.
;
_shelx_estimated_absorpt_t_max 0.929
_shelx_estimated_absorpt_t_min 0.807
_reflns_odcompleteness_completeness 75.32
_reflns_odcompleteness_iscentric 1
_reflns_odcompleteness_theta 25.64
_olex2_refinement_description
;
1. Fixed Uiso
 At 1.2 times of:
  All C(H) groups
 At 1.5 times of:
  All C(H,H,H) groups, All O(H,H) groups
2. Restrained distances
 H3A-N3
 0.86 with sigma of 0.02
 N3-H3B
 0.86 with sigma of 0.02
 H3A-N3 \\sim N3-H3B
 with sigma of 0.02
3. Uiso/Uaniso restraints and constraints
Uiso(O1D) = Uiso(O1B) = Uiso(O1C)
Uiso(C1D) = Uiso(C1B) = Uiso(C1C)
Uiso(N1C) = Uiso(N1D) = Uiso(N1B)
Uiso(C2B) = Uiso(C3B) = Uiso(C2D) = Uiso(C3D) = Uiso(C2C) = Uiso(C3C)
4. Others
 1*[Sof(O1B)+Sof(C1B)+Sof(H1B)+Sof(C2B)+Sof(H2BA)+Sof(H2BB)+Sof(H2BC)+Sof(C3B)+
 Sof(H3BA)+Sof(H3BB)+Sof(H3BC)+Sof(N1B)]+1*[Sof(O1C)+Sof(C1C)+Sof(H1C)+Sof(C2C)+
 Sof(H2CA)+Sof(H2CB)+Sof(H2CC)+Sof(C3C)+Sof(H3CA)+Sof(H3CB)+Sof(H3CC)+Sof(N1C)]+
 1*[Sof(O1D)+Sof(C1D)+Sof(H1D)+Sof(C2D)+Sof(H2DA)+Sof(H2DB)+Sof(H2DC)+Sof(C3D)+
 Sof(H3DA)+Sof(H3DB)+Sof(H3DC)+Sof(N1D)]=1 with esd of 0.001
 Sof(O1B)=Sof(C1B)=Sof(H1B)=Sof(C2B)=Sof(H2BA)=Sof(H2BB)=Sof(H2BC)=Sof(C3B)=
 Sof(H3BA)=Sof(H3BB)=Sof(H3BC)=Sof(N1B)=FVAR(1)
 Sof(O1C)=Sof(C1C)=Sof(H1C)=Sof(C2C)=Sof(H2CA)=Sof(H2CB)=Sof(H2CC)=Sof(C3C)=
 Sof(H3CA)=Sof(H3CB)=Sof(H3CC)=Sof(N1C)=FVAR(2)
 Sof(O1D)=Sof(C1D)=Sof(H1D)=Sof(C2D)=Sof(H2DA)=Sof(H2DB)=Sof(H2DC)=Sof(C3D)=
 Sof(H3DA)=Sof(H3DB)=Sof(H3DC)=Sof(N1D)=FVAR(3)
5.a Free rotating group:
 O1B(C1B,C2B,C3B,N1B), O1C(C1C,C2C,C3C,N1C), O1D(C1D,C2D,C3D,N1D), O1W(H1WA,
 H1WB)
5.b Aromatic/amide H refined with riding coordinates:
 C2(H2), C4(H4), C6(H6), C8(H8), C9(H9), C11(H11), C12(H12), C15(H15),
 C16(H16), C18(H18), C19(H19), C22(H22), C23(H23), C25(H25), C26(H26), C28(H28),
  C29(H29), C30(H30), C32(H32), C35(H35), C36(H36), C37(H37), C1A(H1A),
 C1B(H1B), C1C(H1C), C1D(H1D)
5.c Idealised Me refined as rotating group:
 C2A(H2AA,H2AB,H2AC), C3A(H3AA,H3AB,H3AC), C2B(H2BA,H2BB,H2BC), C3B(H3BA,H3BB,
 H3BC), C2C(H2CA,H2CB,H2CC), C3C(H3CA,H3CB,H3CC), C2D(H2DA,H2DB,H2DC), C3D(H3DA,
 H3DB,H3DC)
;
_olex2_submission_special_instructions 'No special instructions were received'
_oxdiff_exptl_absorpt_empirical_details
;
Empirical correction (ABSPACK) includes:
- Absorption correction using spherical harmonics
- Frame scaling
;
_oxdiff_exptl_absorpt_empirical_full_max 1.244
_oxdiff_exptl_absorpt_empirical_full_min 0.862

loop_
_space_group_symop_operation_xyz
'x, y, z'
'-x, y+1/2, -z+1/2'
'-x, -y, -z'
'x, -y-1/2, z-1/2'

loop_
_atom_site_label
_atom_site_type_symbol
_atom_site_fract_x
_atom_site_fract_y
_atom_site_fract_z
_atom_site_U_iso_or_equiv
_atom_site_adp_type
_atom_site_occupancy
_atom_site_site_symmetry_order
_atom_site_calc_flag
_atom_site_refinement_flags_posn
_atom_site_refinement_flags_occupancy
_atom_site_disorder_assembly
_atom_site_disorder_group
C1 C 0.5266(5) 0.6268(3) 0.4066(2) 0.0211(11) Uani 1 1 d . . . .
C2 C 0.5640(5) 0.5566(3) 0.4325(2) 0.0214(11) Uani 1 1 d . . . .
H2 H 0.6307 0.5548 0.4654 0.026 Uiso 1 1 calc R . . .
C3 C 0.5048(5) 0.4893(3) 0.4107(2) 0.0214(11) Uani 1 1 d . . . .
C4 C 0.4046(5) 0.4926(3) 0.3630(2) 0.0228(11) Uani 1 1 d . . . .
H4 H 0.3633 0.4471 0.3479 0.027 Uiso 1 1 calc R . . .
C5 C 0.3648(5) 0.5624(2) 0.3376(2) 0.0206(11) Uani 1 1 d . . . .
C6 C 0.4270(5) 0.6289(3) 0.3592(2) 0.0223(11) Uani 1 1 d . . . .
H6 H 0.4011 0.6763 0.3414 0.027 Uiso 1 1 calc R . . .
C7 C 0.5991(5) 0.6976(3) 0.4265(2) 0.0209(10) Uani 1 1 d . . . .
C8 C 0.5364(5) 0.7684(3) 0.4218(2) 0.0210(10) Uani 1 1 d . . . .
H8 H 0.4456 0.7711 0.4066 0.025 Uiso 1 1 calc R . . .
C9 C 0.6038(5) 0.8342(3) 0.4388(2) 0.0224(11) Uani 1 1 d . . . .
H9 H 0.5582 0.8815 0.4368 0.027 Uiso 1 1 calc R . . .
C10 C 0.7389(5) 0.8318(3) 0.4588(2) 0.0198(10) Uani 1 1 d . . . .
C11 C 0.8016(5) 0.7613(3) 0.4647(2) 0.0233(11) Uani 1 1 d . . . .
H11 H 0.8929 0.7585 0.4791 0.028 Uiso 1 1 calc R . . .
C12 C 0.7315(5) 0.6955(3) 0.4495(2) 0.0238(11) Uani 1 1 d . . . .
H12 H 0.7748 0.6477 0.4550 0.029 Uiso 1 1 calc R . . .
C13 C 0.8140(5) 0.9032(3) 0.4735(2) 0.0196(11) Uani 1 1 d . . . .
C14 C 0.5567(5) 0.4138(3) 0.4331(2) 0.0227(11) Uani 1 1 d . . . .
C15 C 0.6885(5) 0.4078(3) 0.4579(2) 0.0266(11) Uani 1 1 d . . . .
H15 H 0.7422 0.4521 0.4624 0.032 Uiso 1 1 calc R . . .
C16 C 0.7411(5) 0.3386(3) 0.4758(2) 0.0257(11) Uani 1 1 d . . . .
H16 H 0.8307 0.3356 0.4928 0.031 Uiso 1 1 calc R . . .
C17 C 0.6652(5) 0.2727(3) 0.4693(2) 0.0227(11) Uani 1 1 d . . . .
C18 C 0.5337(5) 0.2782(3) 0.4456(2) 0.0243(11) Uani 1 1 d . . . .
H18 H 0.4803 0.2338 0.4414 0.029 Uiso 1 1 calc R . . .
C19 C 0.4794(5) 0.3483(3) 0.4281(2) 0.0231(11) Uani 1 1 d . . . .
H19 H 0.3889 0.3515 0.4125 0.028 Uiso 1 1 calc R . . .
C20 C 0.7281(5) 0.1993(3) 0.4892(2) 0.0223(11) Uani 1 1 d . . . .
C21 C 0.2704(5) 0.5639(2) 0.2818(2) 0.0219(12) Uani 1 1 d . . . .
C22 C 0.1760(5) 0.5064(3) 0.2693(2) 0.0263(11) Uani 1 1 d . . . .
H22 H 0.1637 0.4692 0.2988 0.032 Uiso 1 1 calc R . . .
C23 C 0.1007(5) 0.5034(3) 0.2145(2) 0.0253(11) Uani 1 1 d . . . .
H23 H 0.0353 0.4650 0.2071 0.030 Uiso 1 1 calc R . . .
C24 C 0.1195(5) 0.5559(3) 0.1700(2) 0.0198(10) Uani 1 1 d . . . .
C25 C 0.2109(5) 0.6142(3) 0.1830(2) 0.0220(11) Uani 1 1 d . . . .
H25 H 0.2233 0.6512 0.1534 0.026 Uiso 1 1 calc R . . .
C26 C 0.2836(5) 0.6189(3) 0.2383(2) 0.0217(11) Uani 1 1 d . . . .
H26 H 0.3433 0.6600 0.2467 0.026 Uiso 1 1 calc R . . .
C27 C 0.0542(5) 0.5469(3) 0.1077(2) 0.0214(11) Uani 1 1 d . . . .
C28 C 1.4271(5) 1.0109(3) 0.4174(2) 0.0219(11) Uani 1 1 d . . . .
H28 H 1.4277 1.0389 0.4535 0.026 Uiso 1 1 calc R . . .
C29 C 1.5284(5) 1.0233(3) 0.3819(2) 0.0285(12) Uani 1 1 d . . . .
H29 H 1.5973 1.0582 0.3941 0.034 Uiso 1 1 calc R . . .
C30 C 1.5282(6) 0.9849(3) 0.3293(3) 0.0329(13) Uani 1 1 d . . . .
H30 H 1.5976 0.9925 0.3049 0.040 Uiso 1 1 calc R . . .
C31 C 1.4240(6) 0.9338(3) 0.3115(3) 0.0310(14) Uani 1 1 d . . . .
C32 C 1.4134(6) 0.8943(3) 0.2558(3) 0.0387(14) Uani 1 1 d . . . .
H32 H 1.4799 0.9019 0.2298 0.046 Uiso 1 1 calc R . . .
C33 C 1.3116(6) 0.8463(3) 0.2385(3) 0.0330(13) Uani 1 1 d . . . .
C34 C 1.2121(5) 0.8335(3) 0.2787(2) 0.0266(12) Uani 1 1 d . . . .
C35 C 1.1043(6) 0.7834(3) 0.2654(3) 0.0323(13) Uani 1 1 d . . . .
H35 H 1.0934 0.7571 0.2283 0.039 Uiso 1 1 calc R . . .
C36 C 1.0163(6) 0.7730(3) 0.3059(3) 0.0336(13) Uani 1 1 d . . . .
H36 H 0.9426 0.7401 0.2971 0.040 Uiso 1 1 calc R . . .
C37 C 1.0347(5) 0.8107(3) 0.3602(3) 0.0303(12) Uani 1 1 d . . . .
H37 H 0.9738 0.8015 0.3885 0.036 Uiso 1 1 calc R . . .
C38 C 1.3278(5) 0.9237(2) 0.3508(2) 0.0214(11) Uani 1 1 d . . . .
C39 C 1.2222(5) 0.8707(3) 0.3342(2) 0.0220(11) Uani 1 1 d . . . .
N1 N 1.3292(4) 0.9616(2) 0.40335(18) 0.0207(9) Uani 1 1 d . . . .
N2 N 1.1335(4) 0.8592(2) 0.37452(18) 0.0224(9) Uani 1 1 d . . . .
N3 N 1.3032(6) 0.8065(3) 0.1849(2) 0.0409(12) Uani 1 1 d D . . .
H3A H 1.227(3) 0.796(4) 0.166(3) 0.041(18) Uiso 1 1 d D . . .
H3B H 1.364(5) 0.822(4) 0.164(3) 0.05(2) Uiso 1 1 d D . . .
O1 O 0.7537(3) 0.95918(19) 0.49260(15) 0.0228(8) Uani 1 1 d . . . .
O2 O 0.9342(3) 0.90405(18) 0.46495(15) 0.0236(8) Uani 1 1 d . . . .
O3 O 0.8516(3) 0.19864(18) 0.50476(17) 0.0256(8) Uani 1 1 d . . . .
O4 O 0.6601(3) 0.13929(18) 0.49184(16) 0.0235(8) Uani 1 1 d . . . .
O5 O -0.0572(3) 0.51379(18) 0.10076(15) 0.0235(8) Uani 1 1 d . . . .
O6 O 0.1169(4) 0.57158(17) 0.06707(17) 0.0246(8) Uani 1 1 d . . . .
Yb1 Yb 1.15030(2) 0.93195(2) 0.46981(2) 0.01798(11) Uani 1 1 d . . . .
C1A C 1.0520(11) 0.4405(6) 0.4306(5) 0.084(3) Uiso 1 1 d . . . .
H1A H 1.0278 0.3894 0.4211 0.101 Uiso 1 1 calc R . . .
C2A C 1.0401(10) 0.5794(5) 0.3982(4) 0.076(3) Uiso 1 1 d . . . .
H2AA H 0.9838 0.6074 0.4234 0.113 Uiso 1 1 calc GR . . .
H2AB H 1.0329 0.6023 0.3584 0.113 Uiso 1 1 calc GR . . .
H2AC H 1.1323 0.5816 0.4161 0.113 Uiso 1 1 calc GR . . .
C3A C 0.8877(10) 0.4814(6) 0.3515(4) 0.082(3) Uiso 1 1 d . . . .
H3AA H 0.8062 0.5025 0.3644 0.124 Uiso 1 1 calc GR . . .
H3AB H 0.8808 0.4259 0.3492 0.124 Uiso 1 1 calc GR . . .
H3AC H 0.9008 0.5019 0.3121 0.124 Uiso 1 1 calc GR . . .
N1A N 0.9980(6) 0.5020(4) 0.3936(3) 0.0597(16) Uiso 1 1 d . . . .
O1A O 1.1291(8) 0.4550(5) 0.4740(3) 0.108(2) Uiso 1 1 d . . . .
O1B O 0.656(3) 0.7052(16) 0.2774(11) 0.204(10) Uiso 0.248(7) 1 d . P A 1
C1B C 0.719(2) 0.6983(10) 0.2346(10) 0.067(4) Uiso 0.248(7) 1 d G P A 1
H1B H 0.7538 0.6494 0.2278 0.081 Uiso 0.248(7) 1 calc R P A 1
C2B C 0.693(2) 0.8309(9) 0.2026(10) 0.0460(19) Uiso 0.248(7) 1 d G P A 1
H2BA H 0.5989 0.8284 0.2088 0.069 Uiso 0.248(7) 1 calc GR P A 1
H2BB H 0.7029 0.8606 0.1666 0.069 Uiso 0.248(7) 1 calc GR P A 1
H2BC H 0.7428 0.8552 0.2371 0.069 Uiso 0.248(7) 1 calc GR P A 1
C3B C 0.819(2) 0.7404(13) 0.1456(9) 0.0460(19) Uiso 0.248(7) 1 d G P A 1
H3BA H 0.9068 0.7213 0.1606 0.069 Uiso 0.248(7) 1 calc GR P A 1
H3BB H 0.8279 0.7879 0.1236 0.069 Uiso 0.248(7) 1 calc GR P A 1
H3BC H 0.7731 0.7025 0.1189 0.069 Uiso 0.248(7) 1 calc GR P A 1
N1B N 0.7429(14) 0.7544(8) 0.1954(6) 0.040(2) Uiso 0.248(7) 1 d G P A 1
O1C O 0.8152(18) 0.7466(9) 0.1454(7) 0.204(10) Uiso 0.453(7) 1 d . P B 2
C1C C 0.7930(12) 0.6890(7) 0.1726(5) 0.067(4) Uiso 0.453(7) 1 d G P B 2
H1C H 0.8336 0.6434 0.1610 0.081 Uiso 0.453(7) 1 calc R P B 2
C2C C 0.6952(13) 0.6122(5) 0.2477(5) 0.0460(19) Uiso 0.453(7) 1 d G P B 2
H2CA H 0.7448 0.5720 0.2299 0.069 Uiso 0.453(7) 1 calc GR P B 2
H2CB H 0.6007 0.5996 0.2430 0.069 Uiso 0.453(7) 1 calc GR P B 2
H2CC H 0.7264 0.6168 0.2903 0.069 Uiso 0.453(7) 1 calc GR P B 2
C3C C 0.6496(12) 0.7509(5) 0.2385(5) 0.0460(19) Uiso 0.453(7) 1 d G P B 2
H3CA H 0.6757 0.7956 0.2166 0.069 Uiso 0.453(7) 1 calc GR P B 2
H3CB H 0.6753 0.7580 0.2813 0.069 Uiso 0.453(7) 1 calc GR P B 2
H3CC H 0.5534 0.7441 0.2313 0.069 Uiso 0.453(7) 1 calc GR P B 2
N1C N 0.7153(8) 0.6838(4) 0.2180(3) 0.040(2) Uiso 0.453(7) 1 d G P B 2
O1D O 0.635(3) 0.6312(13) 0.2697(10) 0.204(10) Uiso 0.299(7) 1 d . P C 3
C1D C 0.6592(18) 0.6913(11) 0.2464(8) 0.067(4) Uiso 0.299(7) 1 d G P C 3
H1D H 0.6165 0.7354 0.2595 0.081 Uiso 0.299(7) 1 calc R P C 3
C2D C 0.764(2) 0.7756(7) 0.1783(9) 0.0460(19) Uiso 0.299(7) 1 d G P C 3
H2DA H 0.7364 0.7750 0.1353 0.069 Uiso 0.299(7) 1 calc GR P C 3
H2DB H 0.8586 0.7883 0.1853 0.069 Uiso 0.299(7) 1 calc GR P C 3
H2DC H 0.7128 0.8139 0.1975 0.069 Uiso 0.299(7) 1 calc GR P C 3
C3D C 0.8112(18) 0.6369(8) 0.1808(8) 0.0460(19) Uiso 0.299(7) 1 d G P C 3
H3DA H 0.9070 0.6444 0.1894 0.069 Uiso 0.299(7) 1 calc GR P C 3
H3DB H 0.7881 0.6327 0.1376 0.069 Uiso 0.299(7) 1 calc GR P C 3
H3DC H 0.7853 0.5902 0.2002 0.069 Uiso 0.299(7) 1 calc GR P C 3
N1D N 0.7420(12) 0.7013(7) 0.2033(5) 0.040(2) Uiso 0.299(7) 1 d G P C 3
O1W O 0.9516(5) 0.2592(3) 0.3917(2) 0.0534(12) Uiso 1 1 d . . . .
H1WA H 0.9510 0.2653 0.4291 0.080 Uiso 1 1 d G . . .
H1WB H 0.9989 0.2956 0.3811 0.080 Uiso 1 1 d G . . .

loop_
_atom_site_aniso_label
_atom_site_aniso_U_11
_atom_site_aniso_U_22
_atom_site_aniso_U_33
_atom_site_aniso_U_23
_atom_site_aniso_U_13
_atom_site_aniso_U_12
C1 0.018(3) 0.013(2) 0.032(3) -0.0031(19) -0.001(2) 0.0035(18)
C2 0.016(3) 0.020(3) 0.027(3) -0.0008(19) -0.001(2) 0.0005(18)
C3 0.019(3) 0.017(3) 0.027(2) 0.0015(19) 0.000(2) 0.0027(19)
C4 0.023(3) 0.011(2) 0.034(3) -0.0013(19) -0.002(2) -0.0013(18)
C5 0.017(3) 0.013(3) 0.030(3) 0.0007(17) -0.006(2) 0.0019(17)
C6 0.018(3) 0.011(2) 0.036(3) -0.0003(19) -0.001(2) -0.0011(18)
C7 0.020(3) 0.014(2) 0.029(2) -0.0010(18) -0.001(2) -0.0012(18)
C8 0.011(2) 0.018(3) 0.032(3) -0.0001(19) -0.004(2) 0.0010(18)
C9 0.020(3) 0.013(2) 0.033(3) -0.0006(19) -0.006(2) 0.0032(18)
C10 0.016(2) 0.014(2) 0.028(2) -0.0013(18) -0.001(2) -0.0003(18)
C11 0.017(3) 0.019(3) 0.031(3) -0.0005(19) -0.009(2) 0.0018(19)
C12 0.022(3) 0.012(2) 0.035(3) 0.0001(19) -0.006(2) 0.0045(19)
C13 0.015(3) 0.016(3) 0.026(2) 0.0012(19) -0.003(2) 0.0008(19)
C14 0.025(3) 0.015(2) 0.028(3) -0.0004(19) -0.001(2) 0.001(2)
C15 0.026(3) 0.014(3) 0.038(3) -0.002(2) -0.006(2) -0.001(2)
C16 0.020(3) 0.018(3) 0.038(3) -0.001(2) -0.006(2) 0.001(2)
C17 0.021(3) 0.016(3) 0.030(3) 0.0021(18) 0.000(2) 0.0041(18)
C18 0.023(3) 0.016(3) 0.033(3) 0.000(2) 0.001(2) -0.0009(19)
C19 0.019(3) 0.017(3) 0.033(3) 0.0039(19) -0.001(2) 0.0013(19)
C20 0.022(3) 0.016(3) 0.028(3) -0.0015(19) 0.001(2) 0.0036(19)
C21 0.019(3) 0.016(3) 0.029(3) -0.0007(18) -0.004(2) 0.0034(17)
C22 0.028(3) 0.016(3) 0.033(3) 0.004(2) -0.005(2) -0.004(2)
C23 0.021(3) 0.018(3) 0.035(3) -0.001(2) -0.005(2) -0.0054(19)
C24 0.013(2) 0.013(2) 0.032(3) -0.0016(18) -0.002(2) 0.0020(17)
C25 0.020(3) 0.012(2) 0.033(3) 0.0002(19) -0.003(2) 0.0020(18)
C26 0.019(3) 0.011(2) 0.034(3) -0.0013(19) -0.004(2) -0.0005(18)
C27 0.019(3) 0.009(2) 0.035(3) -0.001(2) -0.003(2) 0.0030(19)
C28 0.014(3) 0.018(3) 0.032(3) -0.0003(19) -0.003(2) 0.0035(18)
C29 0.025(3) 0.017(3) 0.042(3) 0.000(2) -0.001(3) -0.005(2)
C30 0.028(3) 0.026(3) 0.046(3) -0.001(2) 0.010(3) -0.007(2)
C31 0.034(4) 0.016(3) 0.044(3) -0.001(2) 0.005(3) -0.003(2)
C32 0.046(4) 0.028(3) 0.043(3) -0.008(2) 0.014(3) -0.012(3)
C33 0.038(3) 0.020(3) 0.041(3) -0.006(2) 0.010(3) -0.002(2)
C34 0.025(3) 0.018(3) 0.036(3) 0.001(2) 0.000(2) 0.001(2)
C35 0.037(3) 0.022(3) 0.038(3) -0.012(2) 0.003(3) -0.003(2)
C36 0.026(3) 0.028(3) 0.048(3) -0.014(2) 0.005(3) -0.011(2)
C37 0.023(3) 0.022(3) 0.046(3) -0.006(2) 0.005(2) -0.007(2)
C38 0.018(3) 0.012(2) 0.034(3) 0.0020(19) 0.002(2) 0.0027(17)
C39 0.018(3) 0.012(2) 0.036(3) -0.0009(19) 0.000(2) 0.0030(18)
N1 0.016(2) 0.014(2) 0.031(2) 0.0014(16) -0.0024(17) 0.0045(16)
N2 0.018(2) 0.014(2) 0.035(2) -0.0064(16) 0.003(2) 0.0010(16)
N3 0.046(3) 0.036(3) 0.042(3) -0.013(2) 0.012(3) -0.016(2)
O1 0.0168(18) 0.0139(18) 0.0363(19) -0.0044(14) -0.0031(15) -0.0002(13)
O2 0.018(2) 0.0161(18) 0.0362(19) 0.0005(14) -0.0012(15) -0.0010(13)
O3 0.0176(18) 0.0133(17) 0.044(2) 0.0005(14) -0.0044(15) 0.0036(13)
O4 0.0168(18) 0.0136(18) 0.0393(19) 0.0033(14) -0.0010(15) 0.0037(13)
O5 0.0154(18) 0.0195(18) 0.0337(19) -0.0016(14) -0.0060(15) -0.0019(13)
O6 0.022(2) 0.0168(19) 0.034(2) -0.0009(13) -0.0016(17) -0.0029(13)
Yb1 0.01325(16) 0.00966(15) 0.02944(16) -0.00115(7) -0.00494(11) 0.00090(6)

loop_
_atom_type_symbol
_atom_type_description
_atom_type_scat_dispersion_real
_atom_type_scat_dispersion_imag
_atom_type_scat_source
C C 0.0040 0.0020 'International Tables Vol C Tables 4.2.6.8 and 6.1.1.4'
H H 0.0000 0.0000 'International Tables Vol C Tables 4.2.6.8 and 6.1.1.4'
N N 0.0070 0.0030 'International Tables Vol C Tables 4.2.6.8 and 6.1.1.4'
O O 0.0120 0.0060 'International Tables Vol C Tables 4.2.6.8 and 6.1.1.4'
Yb Yb -0.2350 5.9500 'International Tables Vol C Tables 4.2.6.8 and 6.1.1.4'

loop_
_geom_angle_atom_site_label_1
_geom_angle_atom_site_label_2
_geom_angle_atom_site_label_3
_geom_angle
_geom_angle_site_symmetry_1
_geom_angle_site_symmetry_3
C2 C1 C7 120.6(4) . .
C6 C1 C2 119.0(4) . .
C6 C1 C7 120.2(4) . .
C1 C2 H2 119.5 . .
C3 C2 C1 121.0(4) . .
C3 C2 H2 119.5 . .
C2 C3 C4 119.1(4) . .
C2 C3 C14 120.8(4) . .
C4 C3 C14 119.9(4) . .
C3 C4 H4 119.8 . .
C5 C4 C3 120.4(4) . .
C5 C4 H4 119.8 . .
C4 C5 C21 119.4(4) . .
C6 C5 C4 119.6(4) . .
C6 C5 C21 120.4(4) . .
C1 C6 C5 120.9(4) . .
C1 C6 H6 119.6 . .
C5 C6 H6 119.6 . .
C8 C7 C1 121.0(4) . .
C12 C7 C1 121.1(4) . .
C12 C7 C8 117.9(4) . .
C7 C8 H8 119.4 . .
C9 C8 C7 121.2(4) . .
C9 C8 H8 119.4 . .
C8 C9 H9 119.8 . .
C8 C9 C10 120.3(4) . .
C10 C9 H9 119.8 . .
C9 C10 C13 120.6(4) . .
C11 C10 C9 118.7(4) . .
C11 C10 C13 120.7(4) . .
C10 C11 H11 119.9 . .
C12 C11 C10 120.2(4) . .
C12 C11 H11 119.9 . .
C7 C12 H12 119.3 . .
C11 C12 C7 121.5(4) . .
C11 C12 H12 119.3 . .
C10 C13 Yb1 153.4(3) . 3_776
O1 C13 C10 118.6(4) . .
O1 C13 Yb1 35.6(2) . 3_776
O2 C13 C10 117.4(4) . .
O2 C13 O1 124.0(4) . .
O2 C13 Yb1 88.8(3) . 3_776
C15 C14 C3 119.3(5) . .
C19 C14 C3 122.1(4) . .
C19 C14 C15 118.6(5) . .
C14 C15 H15 119.7 . .
C16 C15 C14 120.6(5) . .
C16 C15 H15 119.7 . .
C15 C16 H16 119.5 . .
C15 C16 C17 120.9(5) . .
C17 C16 H16 119.5 . .
C16 C17 C20 118.4(4) . .
C18 C17 C16 118.8(5) . .
C18 C17 C20 122.8(5) . .
C17 C18 H18 119.7 . .
C17 C18 C19 120.5(5) . .
C19 C18 H18 119.7 . .
C14 C19 H19 119.8 . .
C18 C19 C14 120.5(4) . .
C18 C19 H19 119.8 . .
C17 C20 Yb1 177.3(3) . 3_766
O3 C20 C17 118.2(4) . .
O3 C20 O4 120.6(4) . .
O3 C20 Yb1 60.0(2) . 3_766
O4 C20 C17 121.2(4) . .
O4 C20 Yb1 60.6(2) . 3_766
C22 C21 C5 121.2(4) . .
C26 C21 C5 120.1(4) . .
C26 C21 C22 118.4(4) . .
C21 C22 H22 119.7 . .
C23 C22 C21 120.5(5) . .
C23 C22 H22 119.7 . .
C22 C23 H23 119.6 . .
C22 C23 C24 120.9(4) . .
C24 C23 H23 119.6 . .
C23 C24 C25 118.5(4) . .
C23 C24 C27 121.7(4) . .
C25 C24 C27 119.5(5) . .
C24 C25 H25 119.5 . .
C26 C25 C24 120.9(5) . .
C26 C25 H25 119.5 . .
C21 C26 H26 119.7 . .
C25 C26 C21 120.7(4) . .
C25 C26 H26 119.7 . .
O5 C27 C24 117.6(5) . .
O6 C27 C24 116.3(4) . .
O6 C27 O5 126.1(4) . .
C29 C28 H28 118.4 . .
N1 C28 H28 118.4 . .
N1 C28 C29 123.1(5) . .
C28 C29 H29 120.3 . .
C30 C29 C28 119.5(5) . .
C30 C29 H29 120.3 . .
C29 C30 H30 120.2 . .
C29 C30 C31 119.5(6) . .
C31 C30 H30 120.2 . .
C30 C31 C32 122.8(6) . .
C38 C31 C30 117.0(5) . .
C38 C31 C32 120.2(5) . .
C31 C32 H32 118.8 . .
C33 C32 C31 122.4(6) . .
C33 C32 H32 118.8 . .
C32 C33 C34 118.7(5) . .
C32 C33 N3 122.3(6) . .
N3 C33 C34 118.9(5) . .
C35 C34 C33 122.9(5) . .
C39 C34 C33 119.7(5) . .
C39 C34 C35 117.3(5) . .
C34 C35 H35 120.2 . .
C36 C35 C34 119.6(5) . .
C36 C35 H35 120.2 . .
C35 C36 H36 120.2 . .
C35 C36 C37 119.5(5) . .
C37 C36 H36 120.2 . .
C36 C37 H37 118.4 . .
N2 C37 C36 123.2(5) . .
N2 C37 H37 118.4 . .
C31 C38 C39 118.0(5) . .
N1 C38 C31 123.2(5) . .
N1 C38 C39 118.8(5) . .
C34 C39 C38 120.9(5) . .
N2 C39 C34 122.3(4) . .
N2 C39 C38 116.8(4) . .
C28 N1 C38 117.7(4) . .
C28 N1 Yb1 124.0(3) . .
C38 N1 Yb1 118.3(3) . .
C37 N2 C39 118.0(4) . .
C37 N2 Yb1 121.3(4) . .
C39 N2 Yb1 120.7(3) . .
C33 N3 H3A 120(4) . .
C33 N3 H3B 109(5) . .
H3A N3 H3B 118(6) . .
C13 O1 Yb1 125.5(3) . 3_776
C13 O2 Yb1 163.4(3) . .
C20 O3 Yb1 92.4(3) . 3_766
C20 O4 Yb1 91.8(3) . 3_766
C27 O5 Yb1 132.5(3) . 2_645
C27 O6 Yb1 147.8(3) . 4_475
C13 Yb1 Yb1 53.65(9) 3_776 3_776
C20 Yb1 C13 127.45(13) 3_766 3_776
C20 Yb1 Yb1 133.40(11) 3_766 3_776
N1 Yb1 C13 89.53(13) . 3_776
N1 Yb1 C20 92.66(14) . 3_766
N1 Yb1 Yb1 131.69(8) . 3_776
N2 Yb1 C13 144.18(13) . 3_776
N2 Yb1 C20 81.01(13) . 3_766
N2 Yb1 N1 65.30(13) . .
N2 Yb1 Yb1 125.80(9) . 3_776
O1 Yb1 C13 18.85(13) 3_776 3_776
O1 Yb1 C20 115.21(13) 3_776 3_766
O1 Yb1 N1 74.93(13) 3_776 .
O1 Yb1 N2 137.87(13) 3_776 .
O1 Yb1 O3 137.90(11) 3_776 3_766
O1 Yb1 O4 90.58(11) 3_776 3_766
O1 Yb1 O5 81.77(11) 3_776 2_655
O1 Yb1 Yb1 72.44(9) 3_776 3_776
O2 Yb1 C13 106.77(12) . 3_776
O2 Yb1 C20 103.69(14) . 3_766
O2 Yb1 N1 141.14(12) . .
O2 Yb1 N2 82.53(13) . .
O2 Yb1 O1 125.59(12) . 3_776
O2 Yb1 O3 76.46(11) . 3_766
O2 Yb1 O4 130.74(11) . 3_766
O2 Yb1 O5 76.88(12) . 2_655
O2 Yb1 O6 77.98(13) . 4_676
O2 Yb1 Yb1 53.15(9) . 3_776
O3 Yb1 C13 142.40(12) 3_766 3_776
O3 Yb1 C20 27.59(13) 3_766 3_766
O3 Yb1 N1 111.61(12) 3_766 .
O3 Yb1 N2 73.08(13) 3_766 .
O3 Yb1 O4 55.19(11) 3_766 3_766
O3 Yb1 Yb1 116.54(9) 3_766 3_776
O4 Yb1 C13 106.37(11) 3_766 3_776
O4 Yb1 C20 27.60(13) 3_766 3_766
O4 Yb1 N1 73.65(12) 3_766 .
O4 Yb1 N2 91.16(12) 3_766 .
O4 Yb1 Yb1 140.08(9) 3_766 3_776
O5 Yb1 C13 73.99(11) 2_655 3_776
O5 Yb1 C20 155.52(13) 2_655 3_766
O5 Yb1 N1 74.15(12) 2_655 .
O5 Yb1 N2 74.76(12) 2_655 .
O5 Yb1 O3 140.32(11) 2_655 3_766
O5 Yb1 O4 147.80(12) 2_655 3_766
O5 Yb1 Yb1 66.78(9) 2_655 3_776
O6 Yb1 C13 69.91(12) 4_676 3_776
O6 Yb1 C20 76.02(13) 4_676 3_766
O6 Yb1 N1 140.71(13) 4_676 .
O6 Yb1 N2 145.18(13) 4_676 .
O6 Yb1 O1 76.37(12) 4_676 3_776
O6 Yb1 O3 74.45(12) 4_676 3_766
O6 Yb1 O4 80.42(12) 4_676 3_766
O6 Yb1 O5 127.04(12) 4_676 2_655
O6 Yb1 Yb1 60.78(8) 4_676 3_776
N1A C1A H1A 120.6 . .
O1A C1A H1A 120.6 . .
O1A C1A N1A 118.8(10) . .
H2AA C2A H2AB 109.5 . .
H2AA C2A H2AC 109.5 . .
H2AB C2A H2AC 109.5 . .
N1A C2A H2AA 109.5 . .
N1A C2A H2AB 109.5 . .
N1A C2A H2AC 109.5 . .
H3AA C3A H3AB 109.5 . .
H3AA C3A H3AC 109.5 . .
H3AB C3A H3AC 109.5 . .
N1A C3A H3AA 109.5 . .
N1A C3A H3AB 109.5 . .
N1A C3A H3AC 109.5 . .
C2A N1A C1A 125.6(8) . .
C2A N1A C3A 119.7(7) . .
C3A N1A C1A 114.5(7) . .
O1B C1B H1B 117.0 . .
O1B C1B N1B 126.0 . .
N1B C1B H1B 117.0 . .
H2BA C2B H2BB 109.5 . .
H2BA C2B H2BC 109.5 . .
H2BB C2B H2BC 109.5 . .
N1B C2B H2BA 109.5 . .
N1B C2B H2BB 109.5 . .
N1B C2B H2BC 109.5 . .
H3BA C3B H3BB 109.5 . .
H3BA C3B H3BC 109.5 . .
H3BB C3B H3BC 109.5 . .
N1B C3B H3BA 109.5 . .
N1B C3B H3BB 109.5 . .
N1B C3B H3BC 109.5 . .
C1B N1B C2B 120.5 . .
C1B N1B C3B 121.8 . .
C3B N1B C2B 117.7 . .
O1C C1C H1C 117.0 . .
O1C C1C N1C 125.9 . .
N1C C1C H1C 117.0 . .
H2CA C2C H2CB 109.5 . .
H2CA C2C H2CC 109.5 . .
H2CB C2C H2CC 109.5 . .
N1C C2C H2CA 109.5 . .
N1C C2C H2CB 109.5 . .
N1C C2C H2CC 109.5 . .
H3CA C3C H3CB 109.5 . .
H3CA C3C H3CC 109.5 . .
H3CB C3C H3CC 109.5 . .
N1C C3C H3CA 109.5 . .
N1C C3C H3CB 109.5 . .
N1C C3C H3CC 109.5 . .
C1C N1C C2C 121.8 . .
C1C N1C C3C 120.5 . .
C2C N1C C3C 117.7 . .
O1D C1D H1D 117.0 . .
O1D C1D N1D 126.0 . .
N1D C1D H1D 117.0 . .
H2DA C2D H2DB 109.5 . .
H2DA C2D H2DC 109.5 . .
H2DB C2D H2DC 109.5 . .
N1D C2D H2DA 109.5 . .
N1D C2D H2DB 109.5 . .
N1D C2D H2DC 109.5 . .
H3DA C3D H3DB 109.5 . .
H3DA C3D H3DC 109.5 . .
H3DB C3D H3DC 109.5 . .
N1D C3D H3DA 109.5 . .
N1D C3D H3DB 109.5 . .
N1D C3D H3DC 109.5 . .
C1D N1D C2D 121.8 . .
C1D N1D C3D 120.5 . .
C2D N1D C3D 117.7 . .
H1WA O1W H1WB 104.5 . .

loop_
_geom_bond_atom_site_label_1
_geom_bond_atom_site_label_2
_geom_bond_distance
_geom_bond_site_symmetry_2
C1 C2 1.400(7) .
C1 C6 1.390(6) .
C1 C7 1.490(6) .
C2 H2 0.9500 .
C2 C3 1.393(7) .
C3 C4 1.399(6) .
C3 C14 1.496(7) .
C4 H4 0.9500 .
C4 C5 1.396(7) .
C5 C6 1.391(6) .
C5 C21 1.497(7) .
C6 H6 0.9500 .
C7 C8 1.397(7) .
C7 C12 1.388(7) .
C8 H8 0.9500 .
C8 C9 1.379(7) .
C9 H9 0.9500 .
C9 C10 1.398(7) .
C10 C11 1.394(7) .
C10 C13 1.486(6) .
C11 H11 0.9500 .
C11 C12 1.382(7) .
C12 H12 0.9500 .
C13 O1 1.260(6) .
C13 O2 1.257(6) .
C13 Yb1 3.173(5) 3_776
C14 C15 1.398(7) .
C14 C19 1.391(7) .
C15 H15 0.9500 .
C15 C16 1.372(7) .
C16 H16 0.9500 .
C16 C17 1.391(7) .
C17 C18 1.387(7) .
C17 C20 1.488(7) .
C18 H18 0.9500 .
C18 C19 1.389(7) .
C19 H19 0.9500 .
C20 O3 1.266(6) .
C20 O4 1.266(6) .
C20 Yb1 2.730(5) 3_766
C21 C22 1.400(7) .
C21 C26 1.394(7) .
C22 H22 0.9500 .
C22 C23 1.381(7) .
C23 H23 0.9500 .
C23 C24 1.391(7) .
C24 C25 1.392(7) .
C24 C27 1.495(7) .
C25 H25 0.9500 .
C25 C26 1.380(6) .
C26 H26 0.9500 .
C27 O5 1.268(6) .
C27 O6 1.248(6) .
C28 H28 0.9500 .
C28 C29 1.388(8) .
C28 N1 1.331(6) .
C29 H29 0.9500 .
C29 C30 1.362(8) .
C30 H30 0.9500 .
C30 C31 1.414(8) .
C31 C32 1.428(8) .
C31 C38 1.400(9) .
C32 H32 0.9500 .
C32 C33 1.359(8) .
C33 C34 1.445(8) .
C33 N3 1.391(7) .
C34 C35 1.412(7) .
C34 C39 1.405(7) .
C35 H35 0.9500 .
C35 C36 1.357(9) .
C36 H36 0.9500 .
C36 C37 1.386(8) .
C37 H37 0.9500 .
C37 N2 1.330(6) .
C38 C39 1.439(7) .
C38 N1 1.358(7) .
C39 N2 1.363(7) .
N1 Yb1 2.531(4) .
N2 Yb1 2.489(4) .
N3 H3A 0.857(16) .
N3 H3B 0.858(17) .
O1 Yb1 2.270(3) 3_776
O2 Yb1 2.241(3) .
O3 Yb1 2.367(3) 3_766
O4 Yb1 2.380(3) 3_766
O5 Yb1 2.273(3) 2_645
O6 Yb1 2.254(4) 4_475
Yb1 C13 3.173(5) 3_776
Yb1 C20 2.730(5) 3_766
Yb1 O1 2.270(3) 3_776
Yb1 O3 2.367(3) 3_766
Yb1 O4 2.380(3) 3_766
Yb1 O5 2.273(3) 2_655
Yb1 O6 2.254(4) 4_676
Yb1 Yb1 4.2193(4) 3_776
C1A H1A 0.9500 .
C1A N1A 1.438(11) .
C1A O1A 1.213(11) .
C2A H2AA 0.9800 .
C2A H2AB 0.9800 .
C2A H2AC 0.9800 .
C2A N1A 1.426(10) .
C3A H3AA 0.9800 .
C3A H3AB 0.9800 .
C3A H3AC 0.9800 .
C3A N1A 1.434(10) .
O1B C1B 1.2164 .
C1B H1B 0.9500 .
C1B N1B 1.3629 .
C2B H2BA 0.9800 .
C2B H2BB 0.9800 .
C2B H2BC 0.9800 .
C2B N1B 1.4530 .
C3B H3BA 0.9800 .
C3B H3BB 0.9800 .
C3B H3BC 0.9800 .
C3B N1B 1.4504 .
O1C C1C 1.2167 .
C1C H1C 0.9500 .
C1C N1C 1.3627 .
C2C H2CA 0.9800 .
C2C H2CB 0.9800 .
C2C H2CC 0.9800 .
C2C N1C 1.4503 .
C3C H3CA 0.9800 .
C3C H3CB 0.9800 .
C3C H3CC 0.9800 .
C3C N1C 1.4536 .
O1D C1D 1.2164 .
C1D H1D 0.9500 .
C1D N1D 1.3620 .
C2D H2DA 0.9800 .
C2D H2DB 0.9800 .
C2D H2DC 0.9800 .
C2D N1D 1.4500 .
C3D H3DA 0.9800 .
C3D H3DB 0.9800 .
C3D H3DC 0.9800 .
C3D N1D 1.4536 .
O1W H1WA 0.8498 .
O1W H1WB 0.8494 .
